data_7236786
loop_
_publ_author_name
'Li, Meiqi'
'Zhang, Qi'
'He, Hongyan'
'Wang, Jian-Rong'
'Mei, Xuefeng'

_publ_section_title
;
 Vapor triggered fluorescent color changes among solvates of Emodin
;
_journal_issue 24
_journal_name_full 'Journal of Materials Chemistry C'
_journal_page_first 5970
_journal_paper_doi 10.1039/C7TC01593C
_journal_volume 5
_journal_year 2017
_chemical_formula_moiety 'C15 H10 O5, C2 H6 O'
_chemical_formula_sum 'C17 H16 O6'
_chemical_formula_weight 316.30
_space_group_crystal_system triclinic
_space_group_IT_number 2
_space_group_name_Hall '-P 1'
_space_group_name_H-M_alt 'P -1'
_atom_sites_solution_hydrogens mixed
_audit_creation_date 2016-11-17
_audit_creation_method
;
Olex2 1.2-beta
(compiled 2015.11.10 svn.r3248 for OlexSys, GUI svn.r5227)
;
_audit_update_record
;
2016-12-14 deposited with the CCDC.
2017-05-17 downloaded from the CCDC.
;
_cell_angle_alpha 81.924(4)
_cell_angle_beta 89.829(4)
_cell_angle_gamma 85.327(4)
_cell_formula_units_Z 2
_cell_length_a 4.2914(3)
_cell_length_b 10.3982(7)
_cell_length_c 16.1764(10)
_cell_measurement_reflns_used 2579
_cell_measurement_temperature 170(2)
_cell_measurement_theta_max 27.25
_cell_measurement_theta_min 2.50
_cell_volume 712.28(8)
_computing_cell_refinement 'SAINT v7.68A (Bruker, 2009)'
_computing_data_collection 'SMART (Bruker, 2009)'
_computing_data_reduction 'SAINT v7.68A (Bruker, 2009)'
_computing_molecular_graphics 'Olex2 (Dolomanov et al., 2009)'
_computing_publication_material 'Olex2 (Dolomanov et al., 2009)'
_computing_structure_refinement 'ShelXL (Sheldrick, 2015)'
_computing_structure_solution 'SHELXS-97 (Sheldrick, 2008)'
_diffrn_ambient_temperature 170(2)
_diffrn_measured_fraction_theta_full 0.994
_diffrn_measured_fraction_theta_max 0.994
_diffrn_measurement_device_type 'Bruker APEX-II CCD'
_diffrn_measurement_method '\f and \w scans'
_diffrn_radiation_monochromator graphite
_diffrn_radiation_type MoK\a
_diffrn_radiation_wavelength 0.71073
_diffrn_reflns_av_R_equivalents 0.0368
_diffrn_reflns_av_unetI/netI 0.0411
_diffrn_reflns_Laue_measured_fraction_full 0.994
_diffrn_reflns_Laue_measured_fraction_max 0.994
_diffrn_reflns_limit_h_max 4
_diffrn_reflns_limit_h_min -5
_diffrn_reflns_limit_k_max 11
_diffrn_reflns_limit_k_min -12
_diffrn_reflns_limit_l_max 19
_diffrn_reflns_limit_l_min -19
_diffrn_reflns_number 7391
_diffrn_reflns_point_group_measured_fraction_full 0.994
_diffrn_reflns_point_group_measured_fraction_max 0.994
_diffrn_reflns_theta_full 24.998
_diffrn_reflns_theta_max 24.998
_diffrn_reflns_theta_min 1.271
_diffrn_standards_number 0
_exptl_absorpt_coefficient_mu 0.112
_exptl_absorpt_correction_T_max 0.7456
_exptl_absorpt_correction_T_min 0.5812
_exptl_absorpt_correction_type multi-scan
_exptl_absorpt_process_details
;
SADABS-2008/1 (Bruker,2008) was used for absorption correction.
wR2(int) was 0.0918 before and 0.0539 after correction.
The Ratio of minimum to maximum transmission is 0.7795.
The \l/2 correction factor is 0.0015.
;
_exptl_crystal_colour yellow
_exptl_crystal_colour_primary yellow
_exptl_crystal_density_diffrn 1.475
_exptl_crystal_density_method 'not measured'
_exptl_crystal_description prism
_exptl_crystal_F_000 332
_exptl_crystal_size_max 0.5
_exptl_crystal_size_mid 0.4
_exptl_crystal_size_min 0.3
_refine_diff_density_max 0.310
_refine_diff_density_min -0.239
_refine_diff_density_rms 0.064
_refine_ls_extinction_method none
_refine_ls_goodness_of_fit_ref 1.086
_refine_ls_hydrogen_treatment mixed
_refine_ls_matrix_type full
_refine_ls_number_parameters 213
_refine_ls_number_reflns 2473
_refine_ls_number_restraints 0
_refine_ls_restrained_S_all 1.086
_refine_ls_R_factor_all 0.0674
_refine_ls_R_factor_gt 0.0475
_refine_ls_shift/su_max 0.000
_refine_ls_shift/su_mean 0.000
_refine_ls_structure_factor_coef Fsqd
_refine_ls_weighting_details 'w=1/[\s^2^(Fo^2^)+(0.0891P)^2^+0.1800P] where P=(Fo^2^+2Fc^2^)/3'
_refine_ls_weighting_scheme calc
_refine_ls_wR_factor_gt 0.1325
_refine_ls_wR_factor_ref 0.1594
_reflns_Friedel_coverage 0.000
_reflns_number_gt 1851
_reflns_number_total 2473
_reflns_threshold_expression 'I > 2\s(I)'
_cod_data_source_file c7tc01593c2.cif
_cod_data_source_block mo_2015048_0m
_cod_database_code 7236786
_shelx_space_group_comment
;
The symmetry employed for this shelxl refinement is uniquely defined
by the following loop, which should always be used as a source of
symmetry information in preference to the above space-group names.
They are only intended as comments.
;
_olex2_refinement_description
;
1. Fixed Uiso
 At 1.2 times of:
  All C(H) groups, All C(H,H) groups
 At 1.5 times of:
  All C(H,H,H) groups, All O(H) groups
2.a Secondary CH2 refined with riding coordinates:
 C16(H16A,H16B)
2.b Aromatic/amide H refined with riding coordinates:
 C2(H2), C7(H7), C5(H5A), C4(H4A)
2.c Tetrahedral OH refined with riding coordinates:
 O5(H5), O3(H3), O6(H6)
2.d Idealised Me refined as rotating group:
 C15(H15A,H15B,H15C), C17(H17A,H17B,H17C)
;
_shelx_shelxl_version_number 2014/7
_olex2_submission_special_instructions 'No special instructions were received'

loop_
_space_group_symop_operation_xyz
'x, y, z'
'-x, -y, -z'

loop_
_atom_site_label
_atom_site_type_symbol
_atom_site_fract_x
_atom_site_fract_y
_atom_site_fract_z
_atom_site_U_iso_or_equiv
_atom_site_adp_type
_atom_site_occupancy
_atom_site_site_symmetry_order
_atom_site_calc_flag
_atom_site_refinement_flags_posn
O5 O 0.7658(3) 0.45969(13) 0.12951(9) 0.0250(4) Uani 1 1 d .
H5 H 0.7052 0.4347 0.1781 0.037 Uiso 1 1 calc R
O1 O 0.4341(3) 0.46889(13) 0.26150(8) 0.0227(4) Uani 1 1 d .
O3 O 0.1102(4) 0.47173(13) 0.39375(8) 0.0247(4) Uani 1 1 d .
H3 H 0.2375 0.4415 0.3604 0.037 Uiso 1 1 calc R
O4 O -0.5670(4) 0.85065(15) 0.41482(9) 0.0272(4) Uani 1 1 d .
H4 H -0.610(6) 0.805(2) 0.4659(17) 0.041 Uiso 1 1 d R
O6 O 0.7240(4) 0.25275(15) 0.43285(9) 0.0323(5) Uani 1 1 d .
H6 H 0.8164 0.3213 0.4226 0.048 Uiso 1 1 calc R
C2 C -0.2274(5) 0.6577(2) 0.40534(12) 0.0218(5) Uani 1 1 d .
H2 H -0.2859 0.6184 0.4591 0.026 Uiso 1 1 calc R
C1 C -0.0116(5) 0.59183(19) 0.35938(12) 0.0200(5) Uani 1 1 d .
C11 C 0.0774(5) 0.64773(19) 0.27880(12) 0.0190(5) Uani 1 1 d .
C9 C 0.3071(5) 0.57937(19) 0.23144(12) 0.0192(5) Uani 1 1 d .
C13 C 0.3923(5) 0.63985(18) 0.14788(12) 0.0177(5) Uani 1 1 d .
C8 C 0.6139(5) 0.57601(19) 0.10037(13) 0.0199(5) Uani 1 1 d .
C7 C 0.6844(5) 0.6334(2) 0.01990(12) 0.0222(5) Uani 1 1 d .
H7 H 0.8318 0.5887 -0.0121 0.027 Uiso 1 1 calc R
C6 C 0.5460(5) 0.7528(2) -0.01405(12) 0.0210(5) Uani 1 1 d .
C15 C 0.6278(5) 0.8117(2) -0.10102(12) 0.0247(5) Uani 1 1 d .
H15A H 0.7415 0.8890 -0.0983 0.037 Uiso 1 1 calc GR
H15B H 0.4357 0.8366 -0.1340 0.037 Uiso 1 1 calc GR
H15C H 0.7595 0.7477 -0.1274 0.037 Uiso 1 1 calc GR
C14 C 0.2524(5) 0.76327(19) 0.11308(12) 0.0186(5) Uani 1 1 d .
C5 C 0.3303(5) 0.81883(19) 0.03353(12) 0.0200(5) Uani 1 1 d .
H5A H 0.2367 0.9023 0.0111 0.024 Uiso 1 1 calc R
C10 C 0.0204(5) 0.83565(19) 0.16151(12) 0.0196(5) Uani 1 1 d .
C12 C -0.0614(5) 0.77232(19) 0.24727(12) 0.0181(5) Uani 1 1 d .
C3 C -0.3588(5) 0.7809(2) 0.37321(12) 0.0220(5) Uani 1 1 d .
C4 C -0.2736(5) 0.83813(19) 0.29301(12) 0.0202(5) Uani 1 1 d .
H4A H -0.3632 0.9223 0.2706 0.024 Uiso 1 1 calc R
O2 O -0.1009(4) 0.94193(14) 0.13332(9) 0.0278(4) Uani 1 1 d .
C17 C 0.9550(7) 0.1737(2) 0.30907(15) 0.0395(7) Uani 1 1 d .
H17A H 0.7519 0.1873 0.2803 0.059 Uiso 1 1 calc GR
H17B H 1.0766 0.0991 0.2907 0.059 Uiso 1 1 calc GR
H17C H 1.0687 0.2519 0.2958 0.059 Uiso 1 1 calc GR
C16 C 0.9059(6) 0.1473(2) 0.40139(14) 0.0353(6) Uani 1 1 d .
H16A H 0.7978 0.0664 0.4146 0.042 Uiso 1 1 calc R
H16B H 1.1119 0.1330 0.4301 0.042 Uiso 1 1 calc R

loop_
_atom_site_aniso_label
_atom_site_aniso_U_11
_atom_site_aniso_U_22
_atom_site_aniso_U_33
_atom_site_aniso_U_23
_atom_site_aniso_U_13
_atom_site_aniso_U_12
O5 0.0323(10) 0.0178(8) 0.0222(7) 0.0037(6) -0.0001(7) 0.0022(6)
O1 0.0273(9) 0.0170(8) 0.0219(8) 0.0040(6) -0.0025(7) -0.0025(6)
O3 0.0330(10) 0.0204(8) 0.0184(7) 0.0059(6) 0.0014(7) -0.0037(6)
O4 0.0355(10) 0.0243(9) 0.0217(8) -0.0022(6) 0.0074(7) -0.0042(7)
O6 0.0429(11) 0.0254(9) 0.0295(8) -0.0033(7) 0.0091(8) -0.0096(7)
C2 0.0266(13) 0.0232(12) 0.0164(10) 0.0014(8) 0.0000(9) -0.0132(9)
C1 0.0239(13) 0.0166(11) 0.0191(10) 0.0026(8) -0.0040(9) -0.0077(8)
C11 0.0218(13) 0.0177(11) 0.0176(10) 0.0003(8) -0.0035(9) -0.0074(8)
C9 0.0233(13) 0.0154(10) 0.0197(10) -0.0002(8) -0.0076(9) -0.0088(8)
C13 0.0191(13) 0.0164(11) 0.0177(10) 0.0000(8) -0.0022(9) -0.0068(8)
C8 0.0216(12) 0.0165(10) 0.0217(10) -0.0014(8) -0.0048(9) -0.0039(8)
C7 0.0243(13) 0.0209(11) 0.0216(11) -0.0035(9) 0.0007(9) -0.0036(9)
C6 0.0240(13) 0.0197(11) 0.0193(10) 0.0007(8) -0.0027(9) -0.0080(9)
C15 0.0294(14) 0.0220(12) 0.0208(11) 0.0029(9) 0.0023(10) -0.0010(9)
C14 0.0204(13) 0.0168(11) 0.0190(10) 0.0000(8) -0.0034(9) -0.0081(8)
C5 0.0225(13) 0.0163(11) 0.0204(10) 0.0015(8) -0.0039(9) -0.0033(8)
C10 0.0224(13) 0.0152(11) 0.0209(10) 0.0008(8) -0.0034(9) -0.0049(8)
C12 0.0206(12) 0.0169(11) 0.0175(10) -0.0004(8) -0.0021(9) -0.0082(8)
C3 0.0250(13) 0.0221(11) 0.0204(11) -0.0035(9) -0.0007(9) -0.0102(9)
C4 0.0228(13) 0.0165(11) 0.0211(10) 0.0000(8) -0.0019(9) -0.0055(8)
O2 0.0350(10) 0.0206(8) 0.0244(8) 0.0056(6) 0.0048(7) 0.0021(7)
C17 0.0558(19) 0.0325(14) 0.0331(13) -0.0089(11) 0.0124(12) -0.0145(12)
C16 0.0465(17) 0.0257(13) 0.0334(13) -0.0028(10) 0.0061(12) -0.0040(11)

loop_
_atom_type_symbol
_atom_type_description
_atom_type_scat_dispersion_real
_atom_type_scat_dispersion_imag
_atom_type_scat_source
C C 0.0033 0.0016 'International Tables Vol C Tables 4.2.6.8 and 6.1.1.4'
H H 0.0000 0.0000 'International Tables Vol C Tables 4.2.6.8 and 6.1.1.4'
O O 0.0106 0.0060 'International Tables Vol C Tables 4.2.6.8 and 6.1.1.4'

loop_
_geom_angle_atom_site_label_1
_geom_angle_atom_site_label_2
_geom_angle_atom_site_label_3
_geom_angle
C8 O5 H5 109.5
C1 O3 H3 109.5
C3 O4 H4 110.9(16)
C16 O6 H6 109.5
C1 C2 H2 119.9
C1 C2 C3 120.30(18)
C3 C2 H2 119.9
O3 C1 C2 117.94(18)
O3 C1 C11 121.09(19)
C2 C1 C11 120.97(19)
C1 C11 C9 120.79(18)
C12 C11 C1 117.64(19)
C12 C11 C9 121.56(18)
O1 C9 C11 120.64(18)
O1 C9 C13 120.04(19)
C11 C9 C13 119.32(18)
C8 C13 C9 120.69(18)
C8 C13 C14 118.42(18)
C14 C13 C9 120.89(19)
O5 C8 C13 122.46(18)
O5 C8 C7 117.74(19)
C7 C8 C13 119.79(19)
C8 C7 H7 119.2
C6 C7 C8 121.6(2)
C6 C7 H7 119.2
C7 C6 C15 120.18(19)
C7 C6 C5 119.06(19)
C5 C6 C15 120.76(18)
C6 C15 H15A 109.5
C6 C15 H15B 109.5
C6 C15 H15C 109.5
H15A C15 H15B 109.5
H15A C15 H15C 109.5
H15B C15 H15C 109.5
C13 C14 C10 120.41(18)
C5 C14 C13 120.5(2)
C5 C14 C10 119.04(18)
C6 C5 H5A 119.7
C14 C5 C6 120.50(19)
C14 C5 H5A 119.7
C14 C10 C12 117.79(17)
O2 C10 C14 121.65(18)
O2 C10 C12 120.56(19)
C11 C12 C10 120.00(19)
C4 C12 C11 121.46(18)
C4 C12 C10 118.54(18)
O4 C3 C2 123.34(19)
O4 C3 C4 117.09(19)
C2 C3 C4 119.58(19)
C12 C4 C3 120.05(19)
C12 C4 H4A 120.0
C3 C4 H4A 120.0
H17A C17 H17B 109.5
H17A C17 H17C 109.5
H17B C17 H17C 109.5
C16 C17 H17A 109.5
C16 C17 H17B 109.5
C16 C17 H17C 109.5
O6 C16 C17 112.5(2)
O6 C16 H16A 109.1
O6 C16 H16B 109.1
C17 C16 H16A 109.1
C17 C16 H16B 109.1
H16A C16 H16B 107.8

loop_
_geom_bond_atom_site_label_1
_geom_bond_atom_site_label_2
_geom_bond_distance
O5 H5 0.8400
O5 C8 1.350(2)
O1 C9 1.263(2)
O3 H3 0.8400
O3 C1 1.357(2)
O4 H4 0.92(3)
O4 C3 1.343(3)
O6 H6 0.8400
O6 C16 1.444(3)
C2 H2 0.9500
C2 C1 1.384(3)
C2 C3 1.388(3)
C1 C11 1.416(3)
C11 C9 1.449(3)
C11 C12 1.409(3)
C9 C13 1.467(3)
C13 C8 1.404(3)
C13 C14 1.413(3)
C8 C7 1.397(3)
C7 H7 0.9500
C7 C6 1.373(3)
C6 C15 1.506(3)
C6 C5 1.401(3)
C15 H15A 0.9800
C15 H15B 0.9800
C15 H15C 0.9800
C14 C5 1.386(3)
C14 C10 1.487(3)
C5 H5A 0.9500
C10 C12 1.503(3)
C10 O2 1.211(2)
C12 C4 1.372(3)
C3 C4 1.409(3)
C4 H4A 0.9500
C17 H17A 0.9800
C17 H17B 0.9800
C17 H17C 0.9800
C17 C16 1.497(3)
C16 H16A 0.9900
C16 H16B 0.9900

loop_
_geom_torsion_atom_site_label_1
_geom_torsion_atom_site_label_2
_geom_torsion_atom_site_label_3
_geom_torsion_atom_site_label_4
_geom_torsion
O5 C8 C7 C6 -178.64(18)
O1 C9 C13 C8 0.2(3)
O1 C9 C13 C14 179.85(17)
O3 C1 C11 C9 -1.4(3)
O3 C1 C11 C12 179.51(17)
O4 C3 C4 C12 179.80(18)
C2 C1 C11 C9 179.00(18)
C2 C1 C11 C12 -0.1(3)
C2 C3 C4 C12 -0.2(3)
C1 C2 C3 O4 -179.31(18)
C1 C2 C3 C4 0.7(3)
C1 C11 C9 O1 -0.5(3)
C1 C11 C9 C13 179.58(18)
C1 C11 C12 C10 -179.04(17)
C1 C11 C12 C4 0.5(3)
C11 C9 C13 C8 -179.94(17)
C11 C9 C13 C14 -0.3(3)
C11 C12 C4 C3 -0.4(3)
C9 C11 C12 C10 1.9(3)
C9 C11 C12 C4 -178.50(18)
C9 C13 C8 O5 -2.3(3)
C9 C13 C8 C7 177.96(18)
C9 C13 C14 C5 -178.94(18)
C9 C13 C14 C10 1.3(3)
C13 C8 C7 C6 1.2(3)
C13 C14 C5 C6 0.8(3)
C13 C14 C10 C12 -0.8(3)
C13 C14 C10 O2 179.43(19)
C8 C13 C14 C5 0.7(3)
C8 C13 C14 C10 -178.99(17)
C8 C7 C6 C15 179.97(19)
C8 C7 C6 C5 0.4(3)
C7 C6 C5 C14 -1.4(3)
C15 C6 C5 C14 179.04(19)
C14 C13 C8 O5 178.07(17)
C14 C13 C8 C7 -1.7(3)
C14 C10 C12 C11 -0.8(3)
C14 C10 C12 C4 179.59(18)
C5 C14 C10 C12 179.46(18)
C5 C14 C10 O2 -0.3(3)
C10 C14 C5 C6 -179.44(18)
C10 C12 C4 C3 179.16(18)
C12 C11 C9 O1 178.48(17)
C12 C11 C9 C13 -1.4(3)
C3 C2 C1 O3 179.86(17)
C3 C2 C1 C11 -0.6(3)
O2 C10 C12 C11 178.96(19)
O2 C10 C12 C4 -0.6(3)
